data_7718031
loop_
_publ_author_name
'Morimoto, Yuma'
'Inoue, Keisuke'
'Itoh, Shinobu'

_publ_section_title
;
 Reactivity of copper(i) complexes supported by tripodal
 nitrogen-containing tetradentate ligands toward gaseous diatomic
 molecules, NO, CO and O2
;
_journal_issue 13
_journal_name_full 'Dalton Transactions'
_journal_page_first 5327
_journal_page_last 5333
_journal_paper_doi 10.1039/D4DT03001J
_journal_volume 54
_journal_year 2025
_chemical_formula_moiety '2(C21 H24 Cu N5 O2), 2(C F3 O3 S), C4 O'
_chemical_formula_sum 'C48 H48 Cu2 F6 N10 O11 S2'
_chemical_formula_weight 1246.16
_space_group_crystal_system monoclinic
_space_group_IT_number 14
_space_group_name_Hall '-P 2yn'
_space_group_name_H-M_alt 'P 1 21/n 1'
_atom_sites_solution_hydrogens geom
_atom_sites_solution_primary dual
_audit_creation_date 2024-10-18
_audit_creation_method
;
Olex2 1.5
(compiled 2024.01.12 svn.r2f8d729c for OlexSys, GUI svn.r6928)
;
_audit_update_record
;
2024-10-22 deposited with the CCDC.	2025-02-13 downloaded from the CCDC.
;
_cell_angle_alpha 90.0000
_cell_angle_beta 105.7486(11)
_cell_angle_gamma 90.0000
_cell_formula_units_Z 2
_cell_length_a 16.7789(6)
_cell_length_b 8.1818(3)
_cell_length_c 20.3388(6)
_cell_measurement_reflns_used 18146
_cell_measurement_temperature 103
_cell_measurement_theta_max 27.47
_cell_measurement_theta_min 3.04
_cell_volume 2687.33(16)
_computing_molecular_graphics 'Olex2 1.5 (Dolomanov et al., 2009)'
_computing_publication_material 'Olex2 1.5 (Dolomanov et al., 2009)'
_computing_structure_refinement 'SHELXL 2019/3 (Sheldrick, 2015)'
_computing_structure_solution 'SHELXT 2018/2 (Sheldrick, 2018)'
_diffrn_ambient_temperature 103
_diffrn_measured_fraction_theta_full 0.998
_diffrn_measured_fraction_theta_max 0.998
_diffrn_measurement_device_type 'Rigaku R-AXIS RAPID'
_diffrn_radiation_type MoK\a
_diffrn_radiation_wavelength 0.71073
_diffrn_reflns_av_R_equivalents 0.0472
_diffrn_reflns_av_unetI/netI 0.0380
_diffrn_reflns_Laue_measured_fraction_full 0.998
_diffrn_reflns_Laue_measured_fraction_max 0.998
_diffrn_reflns_limit_h_max 21
_diffrn_reflns_limit_h_min -21
_diffrn_reflns_limit_k_max 10
_diffrn_reflns_limit_k_min -10
_diffrn_reflns_limit_l_max 26
_diffrn_reflns_limit_l_min -26
_diffrn_reflns_number 6156
_diffrn_reflns_point_group_measured_fraction_full 0.998
_diffrn_reflns_point_group_measured_fraction_max 0.998
_diffrn_reflns_theta_full 25.242
_diffrn_reflns_theta_max 27.482
_diffrn_reflns_theta_min 3.033
_exptl_absorpt_coefficient_mu 0.958
_exptl_absorpt_correction_T_max 0.963
_exptl_absorpt_correction_T_min 0.812
_exptl_absorpt_correction_type multi-scan
_exptl_absorpt_process_details 'ABSCOR (Rigaku, 1995)'
_exptl_crystal_colour green
_exptl_crystal_colour_lustre green
_exptl_crystal_density_diffrn 1.540
_exptl_crystal_description plate
_exptl_crystal_F_000 1276
_exptl_crystal_size_max 0.4
_exptl_crystal_size_mid 0.2
_exptl_crystal_size_min 0.05
_refine_diff_density_max 0.894
_refine_diff_density_min -0.558
_refine_diff_density_rms 0.083
_refine_ls_extinction_method none
_refine_ls_goodness_of_fit_ref 1.088
_refine_ls_hydrogen_treatment constr
_refine_ls_matrix_type full
_refine_ls_number_parameters 379
_refine_ls_number_reflns 6156
_refine_ls_number_restraints 3
_refine_ls_restrained_S_all 1.090
_refine_ls_R_factor_all 0.0551
_refine_ls_R_factor_gt 0.0406
_refine_ls_shift/su_max 0.001
_refine_ls_shift/su_mean 0.000
_refine_ls_structure_factor_coef Fsqd
_refine_ls_weighting_details 'w=1/[\s^2^(Fo^2^)+(0.0550P)^2^+1.7664P] where P=(Fo^2^+2Fc^2^)/3'
_refine_ls_weighting_scheme calc
_refine_ls_wR_factor_gt 0.1073
_refine_ls_wR_factor_ref 0.1150
_reflns_Friedel_coverage 0.000
_reflns_number_gt 4802
_reflns_number_total 6156
_reflns_threshold_expression 'I > 2\s(I)'
_cod_data_source_file d4dt03001j16.cif
_cod_data_source_block 160613
_cod_depositor_comments 'Adding full bibliography for 7718031--7718033.cif.'
_cod_original_cell_volume 2687.35(16)
_cod_database_code 7718031
_shelx_shelxl_version_number 2019/3
_shelx_space_group_comment
;
The symmetry employed for this shelxl refinement is uniquely defined
by the following loop, which should always be used as a source of
symmetry information in preference to the above space-group names.
They are only intended as comments.
;
_shelx_estimated_absorpt_t_max 0.954
_shelx_estimated_absorpt_t_min 0.701
_olex2_refinement_description
;
1. Fixed Uiso
 At 1.2 times of:
  All C(H) groups, All C(H,H) groups
2. Rigid body (RIGU) restrains
 O2B, N5
 with sigma for 1-2 distances of 0.004 and sigma for 1-3 distances of 0.004
3. Others
 Fixed Sof: O2A(0.8) C24(0.5) C23(0.5) O6(0.5) O2B(0.2)
4.a Secondary CH2 refined with riding coordinates:
 C1(H1A,H1B), C2(H2A,H2B), C15(H15A,H15B), C8(H8A,H8B), C9(H9A,H9B), C16(H16A,
 H16B)
4.b Aromatic/amide H refined with riding coordinates:
 C21(H21), C14(H14), C20(H20), C18(H18), C7(H7), C19(H19), C13(H13), C11(H11),
 C12(H12), C6(H6), C4(H4), C5(H5)
;
_olex2_exptl_crystal_mounting_method loop
_olex2_submission_special_instructions 'No special instructions were received'

loop_
_space_group_symop_operation_xyz
'x, y, z'
'-x+1/2, y+1/2, -z+1/2'
'-x, -y, -z'
'x-1/2, -y-1/2, z-1/2'

loop_
_atom_site_label
_atom_site_type_symbol
_atom_site_fract_x
_atom_site_fract_y
_atom_site_fract_z
_atom_site_U_iso_or_equiv
_atom_site_adp_type
_atom_site_occupancy
_atom_site_site_symmetry_order
_atom_site_calc_flag
_atom_site_refinement_flags_posn
_atom_site_refinement_flags_adp
_atom_site_refinement_flags_occupancy
_atom_site_disorder_assembly
_atom_site_disorder_group
Cu1 Cu 0.49379(2) 0.49894(3) 0.24494(2) 0.02054(10) Uani 1 1 d . . . . .
S1 S 0.69929(4) 0.73502(8) 0.52706(3) 0.02902(15) Uani 1 1 d . . . . .
O1 O 0.48188(11) 0.6894(2) 0.17923(9) 0.0297(4) Uani 1 1 d . . . . .
F1 F 0.54976(11) 0.8605(2) 0.49164(10) 0.0537(5) Uani 1 1 d . . . . .
F2 F 0.61126(13) 0.8652(2) 0.41287(8) 0.0561(5) Uani 1 1 d . . . . .
F3 F 0.64678(14) 1.0362(2) 0.49553(11) 0.0605(5) Uani 1 1 d . . . . .
O2A O 0.56502(13) 0.7893(2) 0.26853(11) 0.0260(5) Uani 0.8 1 d . . P A 1
N4 N 0.40382(12) 0.6013(2) 0.28176(10) 0.0223(4) Uani 1 1 d . . . . .
N1 N 0.52664(12) 0.3242(2) 0.32098(10) 0.0249(4) Uani 1 1 d . . . . .
N3 N 0.41055(12) 0.3503(2) 0.16376(10) 0.0263(4) Uani 1 1 d . . . . .
N2 N 0.59892(13) 0.4466(3) 0.21797(11) 0.0281(4) Uani 1 1 d . . . . .
O4 O 0.66037(12) 0.5813(2) 0.50354(11) 0.0449(5) Uani 1 1 d . . . . .
O3 O 0.77234(13) 0.7716(3) 0.50624(12) 0.0485(5) Uani 1 1 d . . . . .
N5 N 0.52970(14) 0.8059(3) 0.20798(13) 0.0366(5) Uani 1 1 d . . . . .
O5 O 0.70448(14) 0.7727(3) 0.59709(10) 0.0512(6) Uani 1 1 d . . . . .
C21 C 0.34218(14) 0.6836(3) 0.23736(12) 0.0246(5) Uani 1 1 d . . . . .
H21 H 0.334772 0.668398 0.189772 0.030 Uiso 1 1 calc R U . . .
C17 C 0.41111(15) 0.6161(3) 0.34935(12) 0.0263(5) Uani 1 1 d . . . . .
C10 C 0.39713(15) 0.1907(3) 0.17265(14) 0.0287(5) Uani 1 1 d . . . . .
C14 C 0.37935(16) 0.4139(3) 0.10080(13) 0.0309(6) Uani 1 1 d . . . . .
H14 H 0.388141 0.526660 0.094132 0.037 Uiso 1 1 calc R U . . .
C20 C 0.28964(15) 0.7888(3) 0.25840(13) 0.0293(5) Uani 1 1 d . . . . .
H20 H 0.247009 0.844962 0.225918 0.035 Uiso 1 1 calc R U . . .
C3 C 0.67209(16) 0.4438(3) 0.26681(14) 0.0326(6) Uani 1 1 d . . . . .
C1 C 0.61730(15) 0.3332(3) 0.36084(13) 0.0312(6) Uani 1 1 d . . . . .
H1A H 0.620554 0.350378 0.409683 0.037 Uiso 1 1 calc R U . . .
H1B H 0.643528 0.226587 0.356941 0.037 Uiso 1 1 calc R U . . .
C2 C 0.66690(16) 0.4665(4) 0.33823(14) 0.0344(6) Uani 1 1 d . . . . .
H2A H 0.641003 0.573674 0.341845 0.041 Uiso 1 1 calc R U . . .
H2B H 0.723608 0.468115 0.369413 0.041 Uiso 1 1 calc R U . . .
C22 C 0.62378(17) 0.8824(3) 0.48047(13) 0.0339(6) Uani 1 1 d . . . . .
C15 C 0.47625(16) 0.3383(3) 0.37116(13) 0.0321(6) Uani 1 1 d . . . . .
H15A H 0.499593 0.264617 0.410259 0.038 Uiso 1 1 calc R U . . .
H15B H 0.418901 0.302179 0.349088 0.038 Uiso 1 1 calc R U . . .
C18 C 0.36032(17) 0.7205(4) 0.37323(13) 0.0353(6) Uani 1 1 d . . . . .
H18 H 0.366739 0.730122 0.420933 0.042 Uiso 1 1 calc R U . . .
C8 C 0.51280(16) 0.1596(3) 0.28721(14) 0.0308(6) Uani 1 1 d . . . . .
H8A H 0.529066 0.075130 0.323210 0.037 Uiso 1 1 calc R U . . .
H8B H 0.550551 0.149244 0.257539 0.037 Uiso 1 1 calc R U . . .
C7 C 0.59859(18) 0.4249(4) 0.15260(14) 0.0373(6) Uani 1 1 d . . . . .
H7 H 0.547096 0.427435 0.118508 0.045 Uiso 1 1 calc R U . . .
C9 C 0.42502(16) 0.1216(3) 0.24421(14) 0.0332(6) Uani 1 1 d . . . . .
H9A H 0.419177 0.001245 0.240760 0.040 Uiso 1 1 calc R U . . .
H9B H 0.386113 0.160993 0.269610 0.040 Uiso 1 1 calc R U . . .
C19 C 0.30024(17) 0.8109(3) 0.32770(14) 0.0352(6) Uani 1 1 d . . . . .
H19 H 0.266897 0.886743 0.343713 0.042 Uiso 1 1 calc R U . . .
C16 C 0.47434(17) 0.5114(3) 0.39740(13) 0.0342(6) Uani 1 1 d . . . . .
H16A H 0.461847 0.507957 0.442232 0.041 Uiso 1 1 calc R U . . .
H16B H 0.529737 0.561424 0.404311 0.041 Uiso 1 1 calc R U . . .
C13 C 0.33527(18) 0.3233(4) 0.04555(14) 0.0384(6) Uani 1 1 d . . . . .
H13 H 0.313535 0.373003 0.002167 0.046 Uiso 1 1 calc R U . . .
C11 C 0.35481(17) 0.0924(3) 0.11869(15) 0.0387(6) Uani 1 1 d . . . . .
H11 H 0.347490 -0.020654 0.125938 0.046 Uiso 1 1 calc R U . . .
C12 C 0.32356(19) 0.1590(4) 0.05482(16) 0.0444(7) Uani 1 1 d . . . . .
H12 H 0.294361 0.092916 0.017673 0.053 Uiso 1 1 calc R U . . .
C6 C 0.6703(2) 0.3988(4) 0.13264(17) 0.0479(8) Uani 1 1 d . . . . .
H6 H 0.668121 0.382675 0.085920 0.058 Uiso 1 1 calc R U . . .
C4 C 0.74590(19) 0.4200(4) 0.24972(18) 0.0470(7) Uani 1 1 d . . . . .
H4 H 0.796985 0.419509 0.284316 0.056 Uiso 1 1 calc R U . . .
C5 C 0.7447(2) 0.3970(4) 0.18217(18) 0.0530(9) Uani 1 1 d . . . . .
H5 H 0.794937 0.380096 0.170034 0.064 Uiso 1 1 calc R U . . .
C25 C 0.5213(4) 1.0987(10) 0.0143(4) 0.134(3) Uani 1 1 d . . . B 1
C24 C 0.5124(6) 0.8192(14) 0.0320(4) 0.080(3) Uani 0.5 1 d . . P . .
C23 C 0.5963(5) 0.8610(10) 0.0687(4) 0.064(2) Uani 0.5 1 d . . P B 1
O6 O 0.5680(9) 1.0267(11) 0.0639(6) 0.153(4) Uani 0.5 1 d . . P B 1
O2B O 0.5475(5) 0.9105(8) 0.1696(4) 0.0200(16) Uani 0.2 1 d . . P A -1

loop_
_atom_site_aniso_label
_atom_site_aniso_U_11
_atom_site_aniso_U_22
_atom_site_aniso_U_33
_atom_site_aniso_U_23
_atom_site_aniso_U_13
_atom_site_aniso_U_12
Cu1 0.01985(15) 0.01994(16) 0.02252(16) 0.00022(11) 0.00693(11) 0.00013(10)
S1 0.0249(3) 0.0340(3) 0.0261(3) 0.0017(3) 0.0034(2) 0.0001(2)
O1 0.0315(9) 0.0265(9) 0.0312(9) 0.0011(7) 0.0084(7) -0.0035(7)
F1 0.0366(10) 0.0657(12) 0.0597(11) 0.0127(10) 0.0148(8) 0.0165(9)
F2 0.0784(14) 0.0600(12) 0.0276(8) 0.0106(8) 0.0103(8) 0.0226(10)
F3 0.0722(14) 0.0313(9) 0.0748(14) -0.0048(9) 0.0145(11) 0.0047(9)
O2A 0.0254(11) 0.0198(10) 0.0264(11) -0.0073(9) -0.0037(8) -0.0023(8)
N4 0.0192(9) 0.0233(10) 0.0241(10) -0.0005(8) 0.0052(8) -0.0012(8)
N1 0.0217(10) 0.0252(10) 0.0270(10) 0.0029(8) 0.0055(8) 0.0016(8)
N3 0.0247(10) 0.0236(10) 0.0299(10) -0.0029(9) 0.0061(8) -0.0017(8)
N2 0.0258(11) 0.0287(10) 0.0323(11) -0.0033(9) 0.0120(9) 0.0007(9)
O4 0.0370(11) 0.0320(10) 0.0548(13) 0.0039(10) -0.0060(9) -0.0006(8)
O3 0.0348(11) 0.0553(13) 0.0609(14) 0.0051(11) 0.0228(10) 0.0003(10)
N5 0.0331(12) 0.0291(11) 0.0486(14) -0.0048(11) 0.0125(11) -0.0047(9)
O5 0.0474(13) 0.0776(16) 0.0244(10) 0.0017(10) 0.0027(9) 0.0050(11)
C21 0.0209(11) 0.0255(12) 0.0264(12) 0.0009(10) 0.0045(9) -0.0031(9)
C17 0.0210(11) 0.0334(13) 0.0243(11) -0.0012(10) 0.0058(9) -0.0019(10)
C10 0.0225(12) 0.0257(12) 0.0374(14) -0.0032(11) 0.0073(10) -0.0018(9)
C14 0.0290(13) 0.0307(13) 0.0318(13) -0.0003(11) 0.0060(10) -0.0014(10)
C20 0.0215(12) 0.0283(12) 0.0381(14) 0.0033(11) 0.0082(10) 0.0022(10)
C3 0.0239(12) 0.0311(13) 0.0440(15) 0.0020(12) 0.0110(11) 0.0018(10)
C1 0.0237(12) 0.0353(14) 0.0316(13) 0.0037(11) 0.0027(10) 0.0049(10)
C2 0.0203(12) 0.0424(15) 0.0366(14) -0.0014(12) 0.0012(10) -0.0013(11)
C22 0.0395(15) 0.0323(14) 0.0311(13) 0.0013(11) 0.0117(11) 0.0044(12)
C15 0.0296(13) 0.0388(14) 0.0293(13) 0.0121(12) 0.0105(11) 0.0026(11)
C18 0.0333(14) 0.0467(16) 0.0283(13) -0.0075(12) 0.0124(11) 0.0037(12)
C8 0.0281(13) 0.0228(12) 0.0396(14) 0.0046(11) 0.0061(11) 0.0019(10)
C7 0.0386(15) 0.0398(15) 0.0379(15) -0.0018(13) 0.0179(12) 0.0011(12)
C9 0.0298(13) 0.0230(12) 0.0457(15) 0.0024(12) 0.0081(11) -0.0038(10)
C19 0.0300(14) 0.0368(14) 0.0427(15) -0.0043(12) 0.0162(12) 0.0050(11)
C16 0.0290(13) 0.0519(17) 0.0206(12) 0.0016(12) 0.0049(10) 0.0059(12)
C13 0.0355(15) 0.0446(16) 0.0310(14) -0.0046(13) 0.0023(11) -0.0049(12)
C11 0.0360(15) 0.0301(14) 0.0478(16) -0.0097(13) 0.0075(13) -0.0094(12)
C12 0.0448(17) 0.0412(16) 0.0422(16) -0.0153(14) 0.0032(13) -0.0132(13)
C6 0.0531(19) 0.0529(19) 0.0493(17) -0.0012(15) 0.0335(16) 0.0061(15)
C4 0.0285(15) 0.0549(19) 0.0607(19) 0.0072(16) 0.0173(14) 0.0043(13)
C5 0.0397(17) 0.060(2) 0.071(2) 0.0071(18) 0.0344(16) 0.0124(15)
C25 0.067(4) 0.154(7) 0.161(7) 0.046(6) -0.004(4) -0.023(4)
C24 0.092(7) 0.119(8) 0.031(4) 0.000(4) 0.019(4) -0.041(6)
C23 0.076(5) 0.063(5) 0.055(4) 0.001(4) 0.023(4) 0.009(4)
O6 0.251(14) 0.092(6) 0.143(9) 0.003(6) 0.099(9) 0.032(7)
O2B 0.018(4) 0.009(3) 0.029(4) 0.009(3) -0.001(3) -0.007(3)

loop_
_atom_type_symbol
_atom_type_description
_atom_type_scat_dispersion_real
_atom_type_scat_dispersion_imag
_atom_type_scat_source
C C 0.0033 0.0016 'International Tables Vol C Tables 4.2.6.8 and 6.1.1.4'
H H 0.0000 0.0000 'International Tables Vol C Tables 4.2.6.8 and 6.1.1.4'
Cu Cu 0.3201 1.2651 'International Tables Vol C Tables 4.2.6.8 and 6.1.1.4'
F F 0.0171 0.0103 'International Tables Vol C Tables 4.2.6.8 and 6.1.1.4'
N N 0.0061 0.0033 'International Tables Vol C Tables 4.2.6.8 and 6.1.1.4'
O O 0.0106 0.0060 'International Tables Vol C Tables 4.2.6.8 and 6.1.1.4'
S S 0.1246 0.1234 'International Tables Vol C Tables 4.2.6.8 and 6.1.1.4'

loop_
_geom_angle_atom_site_label_1
_geom_angle_atom_site_label_2
_geom_angle_atom_site_label_3
_geom_angle
_geom_angle_site_symmetry_1
_geom_angle_site_symmetry_3
_geom_angle_publ_flag
O1 Cu1 N4 88.63(8) . . ?
O1 Cu1 N1 169.43(7) . . ?
O1 Cu1 N3 90.07(7) . . ?
O1 Cu1 N2 85.48(8) . . ?
N4 Cu1 N1 94.77(8) . . ?
N4 Cu1 N3 96.86(8) . . ?
N1 Cu1 N3 99.44(8) . . ?
N2 Cu1 N4 166.03(8) . . ?
N2 Cu1 N1 88.94(8) . . ?
N2 Cu1 N3 95.80(8) . . ?
O4 S1 C22 102.55(12) . . ?
O3 S1 O4 115.62(14) . . ?
O3 S1 O5 114.94(14) . . ?
O3 S1 C22 103.79(13) . . ?
O5 S1 O4 114.66(14) . . ?
O5 S1 C22 102.74(13) . . ?
N5 O1 Cu1 109.50(15) . . ?
C21 N4 Cu1 117.86(16) . . ?
C17 N4 Cu1 122.60(15) . . ?
C17 N4 C21 118.4(2) . . ?
C1 N1 Cu1 113.00(15) . . ?
C15 N1 Cu1 111.81(15) . . ?
C15 N1 C1 107.56(19) . . ?
C15 N1 C8 109.6(2) . . ?
C8 N1 Cu1 107.54(15) . . ?
C8 N1 C1 107.22(19) . . ?
C10 N3 Cu1 121.84(17) . . ?
C10 N3 C14 117.8(2) . . ?
C14 N3 Cu1 119.97(16) . . ?
C3 N2 Cu1 119.13(17) . . ?
C7 N2 Cu1 121.76(18) . . ?
C7 N2 C3 119.0(2) . . ?
O2A N5 O1 116.8(2) . . ?
O2A N5 O2B 125.0(4) . . ?
O2B N5 O1 116.9(4) . . ?
N4 C21 H21 118.7 . . ?
N4 C21 C20 122.7(2) . . ?
C20 C21 H21 118.7 . . ?
N4 C17 C18 121.2(2) . . ?
N4 C17 C16 117.6(2) . . ?
C18 C17 C16 121.2(2) . . ?
N3 C10 C9 118.2(2) . . ?
N3 C10 C11 121.6(2) . . ?
C11 C10 C9 120.1(2) . . ?
N3 C14 H14 118.3 . . ?
N3 C14 C13 123.3(3) . . ?
C13 C14 H14 118.3 . . ?
C21 C20 H20 120.6 . . ?
C21 C20 C19 118.7(2) . . ?
C19 C20 H20 120.6 . . ?
N2 C3 C2 115.6(2) . . ?
N2 C3 C4 120.8(3) . . ?
C4 C3 C2 123.6(3) . . ?
N1 C1 H1A 108.5 . . ?
N1 C1 H1B 108.5 . . ?
H1A C1 H1B 107.5 . . ?
C2 C1 N1 115.2(2) . . ?
C2 C1 H1A 108.5 . . ?
C2 C1 H1B 108.5 . . ?
C3 C2 C1 112.8(2) . . ?
C3 C2 H2A 109.0 . . ?
C3 C2 H2B 109.0 . . ?
C1 C2 H2A 109.0 . . ?
C1 C2 H2B 109.0 . . ?
H2A C2 H2B 107.8 . . ?
F1 C22 S1 111.80(19) . . ?
F1 C22 F2 105.5(2) . . ?
F2 C22 S1 110.99(18) . . ?
F3 C22 S1 113.0(2) . . ?
F3 C22 F1 108.3(2) . . ?
F3 C22 F2 106.9(2) . . ?
N1 C15 H15A 109.1 . . ?
N1 C15 H15B 109.1 . . ?
N1 C15 C16 112.4(2) . . ?
H15A C15 H15B 107.8 . . ?
C16 C15 H15A 109.1 . . ?
C16 C15 H15B 109.1 . . ?
C17 C18 H18 120.0 . . ?
C19 C18 C17 120.1(2) . . ?
C19 C18 H18 120.0 . . ?
N1 C8 H8A 108.1 . . ?
N1 C8 H8B 108.1 . . ?
N1 C8 C9 116.8(2) . . ?
H8A C8 H8B 107.3 . . ?
C9 C8 H8A 108.1 . . ?
C9 C8 H8B 108.1 . . ?
N2 C7 H7 118.6 . . ?
N2 C7 C6 122.7(3) . . ?
C6 C7 H7 118.6 . . ?
C10 C9 C8 118.2(2) . . ?
C10 C9 H9A 107.7 . . ?
C10 C9 H9B 107.7 . . ?
C8 C9 H9A 107.7 . . ?
C8 C9 H9B 107.7 . . ?
H9A C9 H9B 107.1 . . ?
C20 C19 H19 120.6 . . ?
C18 C19 C20 118.7(2) . . ?
C18 C19 H19 120.6 . . ?
C17 C16 C15 112.5(2) . . ?
C17 C16 H16A 109.1 . . ?
C17 C16 H16B 109.1 . . ?
C15 C16 H16A 109.1 . . ?
C15 C16 H16B 109.1 . . ?
H16A C16 H16B 107.8 . . ?
C14 C13 H13 120.8 . . ?
C12 C13 C14 118.5(3) . . ?
C12 C13 H13 120.8 . . ?
C10 C11 H11 120.0 . . ?
C12 C11 C10 119.9(3) . . ?
C12 C11 H11 120.0 . . ?
C13 C12 H12 120.5 . . ?
C11 C12 C13 118.9(3) . . ?
C11 C12 H12 120.5 . . ?
C7 C6 H6 120.8 . . ?
C5 C6 C7 118.3(3) . . ?
C5 C6 H6 120.8 . . ?
C3 C4 H4 120.2 . . ?
C5 C4 C3 119.7(3) . . ?
C5 C4 H4 120.2 . . ?
C6 C5 C4 119.5(3) . . ?
C6 C5 H5 120.3 . . ?
C4 C5 H5 120.3 . . ?
C24 C25 C25 101.1(8) 3_675 3_675 ?
C24 C25 O6 169.8(10) 3_675 . ?
O6 C25 C25 86.8(8) . 3_675 ?
C25 C24 C23 118.0(8) 3_675 . ?
O6 C23 C24 86.0(9) . . ?
C25 O6 C23 128.9(10) . . ?

loop_
_geom_bond_atom_site_label_1
_geom_bond_atom_site_label_2
_geom_bond_distance
_geom_bond_site_symmetry_2
_geom_bond_publ_flag
Cu1 O1 2.0270(17) . ?
Cu1 N4 2.038(2) . ?
Cu1 N1 2.068(2) . ?
Cu1 N3 2.215(2) . ?
Cu1 N2 2.030(2) . ?
S1 O4 1.438(2) . ?
S1 O3 1.433(2) . ?
S1 O5 1.437(2) . ?
S1 C22 1.818(3) . ?
O1 N5 1.281(3) . ?
F1 C22 1.334(3) . ?
F2 C22 1.341(3) . ?
F3 C22 1.327(3) . ?
O2A N5 1.221(3) . ?
N4 C21 1.353(3) . ?
N4 C17 1.352(3) . ?
N1 C1 1.519(3) . ?
N1 C15 1.496(3) . ?
N1 C8 1.501(3) . ?
N3 C10 1.346(3) . ?
N3 C14 1.349(3) . ?
N2 C3 1.354(3) . ?
N2 C7 1.340(3) . ?
N5 O2B 1.248(7) . ?
C21 H21 0.9500 . ?
C21 C20 1.381(3) . ?
C17 C18 1.384(4) . ?
C17 C16 1.501(3) . ?
C10 C9 1.512(4) . ?
C10 C11 1.390(4) . ?
C14 H14 0.9500 . ?
C14 C13 1.381(4) . ?
C20 H20 0.9500 . ?
C20 C19 1.384(4) . ?
C3 C2 1.490(4) . ?
C3 C4 1.388(4) . ?
C1 H1A 0.9900 . ?
C1 H1B 0.9900 . ?
C1 C2 1.517(4) . ?
C2 H2A 0.9900 . ?
C2 H2B 0.9900 . ?
C15 H15A 0.9900 . ?
C15 H15B 0.9900 . ?
C15 C16 1.517(4) . ?
C18 H18 0.9500 . ?
C18 C19 1.383(4) . ?
C8 H8A 0.9900 . ?
C8 H8B 0.9900 . ?
C8 C9 1.527(3) . ?
C7 H7 0.9500 . ?
C7 C6 1.387(4) . ?
C9 H9A 0.9900 . ?
C9 H9B 0.9900 . ?
C19 H19 0.9500 . ?
C16 H16A 0.9900 . ?
C16 H16B 0.9900 . ?
C13 H13 0.9500 . ?
C13 C12 1.379(4) . ?
C11 H11 0.9500 . ?
C11 C12 1.374(4) . ?
C12 H12 0.9500 . ?
C6 H6 0.9500 . ?
C6 C5 1.375(5) . ?
C4 H4 0.9500 . ?
C4 C5 1.382(5) . ?
C5 H5 0.9500 . ?
C25 C25 1.797(15) 3_675 ?
C25 C24 1.171(11) 3_675 ?
C25 O6 1.244(12) . ?
C24 C23 1.444(12) . ?
C23 O6 1.430(11) . ?

loop_
_geom_torsion_atom_site_label_1
_geom_torsion_atom_site_label_2
_geom_torsion_atom_site_label_3
_geom_torsion_atom_site_label_4
_geom_torsion
_geom_torsion_site_symmetry_1
_geom_torsion_site_symmetry_2
_geom_torsion_site_symmetry_3
_geom_torsion_site_symmetry_4
_geom_torsion_publ_flag
Cu1 O1 N5 O2A -7.3(3) . . . . ?
Cu1 O1 N5 O2B 160.2(4) . . . . ?
Cu1 N4 C21 C20 -164.38(19) . . . . ?
Cu1 N4 C17 C18 163.6(2) . . . . ?
Cu1 N4 C17 C16 -18.4(3) . . . . ?
Cu1 N1 C1 C2 0.0(3) . . . . ?
Cu1 N1 C15 C16 -50.0(2) . . . . ?
Cu1 N1 C8 C9 -58.6(3) . . . . ?
Cu1 N3 C10 C9 13.0(3) . . . . ?
Cu1 N3 C10 C11 -170.5(2) . . . . ?
Cu1 N3 C14 C13 172.0(2) . . . . ?
Cu1 N2 C3 C2 5.0(3) . . . . ?
Cu1 N2 C3 C4 -175.4(2) . . . . ?
Cu1 N2 C7 C6 176.0(2) . . . . ?
N4 C21 C20 C19 -0.1(4) . . . . ?
N4 C17 C18 C19 0.6(4) . . . . ?
N4 C17 C16 C15 -41.4(3) . . . . ?
N1 C1 C2 C3 -63.2(3) . . . . ?
N1 C15 C16 C17 82.2(3) . . . . ?
N1 C8 C9 C10 79.8(3) . . . . ?
N3 C10 C9 C8 -48.4(3) . . . . ?
N3 C10 C11 C12 -1.8(4) . . . . ?
N3 C14 C13 C12 -1.0(4) . . . . ?
N2 C3 C2 C1 61.6(3) . . . . ?
N2 C3 C4 C5 -0.8(5) . . . . ?
N2 C7 C6 C5 -0.7(5) . . . . ?
O4 S1 C22 F1 56.4(2) . . . . ?
O4 S1 C22 F2 -61.1(2) . . . . ?
O4 S1 C22 F3 178.9(2) . . . . ?
O3 S1 C22 F1 177.10(19) . . . . ?
O3 S1 C22 F2 59.7(2) . . . . ?
O3 S1 C22 F3 -60.4(2) . . . . ?
O5 S1 C22 F1 -62.9(2) . . . . ?
O5 S1 C22 F2 179.7(2) . . . . ?
O5 S1 C22 F3 59.6(2) . . . . ?
C21 N4 C17 C18 -4.0(4) . . . . ?
C21 N4 C17 C16 174.1(2) . . . . ?
C21 C20 C19 C18 -3.3(4) . . . . ?
C17 N4 C21 C20 3.7(3) . . . . ?
C17 C18 C19 C20 3.0(4) . . . . ?
C10 N3 C14 C13 -0.5(4) . . . . ?
C10 C11 C12 C13 0.2(5) . . . . ?
C14 N3 C10 C9 -174.6(2) . . . . ?
C14 N3 C10 C11 1.9(4) . . . . ?
C14 C13 C12 C11 1.1(5) . . . . ?
C3 N2 C7 C6 0.2(4) . . . . ?
C3 C4 C5 C6 0.3(5) . . . . ?
C1 N1 C15 C16 74.6(2) . . . . ?
C1 N1 C8 C9 179.6(2) . . . . ?
C2 C3 C4 C5 178.8(3) . . . . ?
C15 N1 C1 C2 -123.9(2) . . . . ?
C15 N1 C8 C9 63.1(3) . . . . ?
C18 C17 C16 C15 136.7(3) . . . . ?
C8 N1 C1 C2 118.3(2) . . . . ?
C8 N1 C15 C16 -169.2(2) . . . . ?
C7 N2 C3 C2 -179.2(2) . . . . ?
C7 N2 C3 C4 0.5(4) . . . . ?
C7 C6 C5 C4 0.4(5) . . . . ?
C9 C10 C11 C12 174.6(3) . . . . ?
C16 C17 C18 C19 -177.4(3) . . . . ?
C11 C10 C9 C8 135.0(3) . . . . ?
C4 C3 C2 C1 -118.0(3) . . . . ?
C25 C25 O6 C23 25.9(14) 3_675 . . . ?
C25 C24 C23 O6 42.9(11) 3_675 . . . ?
C24 C25 O6 C23 -115(6) 3_675 . . . ?
C24 C23 O6 C25 -42.3(14) . . . . ?
